data_1517172
loop_
_publ_author_name
'Braunschweig, Holger'
'Dewhurst, Rian D.'
'Hupp, Florian'
'Kaufmann, Christina'
'Phukan, Ashwini K.'
'Schneider, Christoph'
'Ye, Qing'

_publ_section_title
;
 Gauging metal Lewis basicity of zerovalent iron complexes via metal-only
 Lewis pairs
;
_journal_issue 10
_journal_name_full 'Chemical Science'
_journal_page_first 4099
_journal_paper_doi 10.1039/C4SC01539H
_journal_volume 5
_journal_year 2014
_chemical_formula_moiety 'C14 H18 Cl5 Fe Ga N4 O3'
_chemical_formula_sum 'C14 H18 Cl5 Fe Ga N4 O3'
_chemical_formula_weight 593.14
_chemical_name_common
;
?
;
_chemical_name_systematic
;
?
;
_space_group_IT_number 14
_symmetry_cell_setting monoclinic
_symmetry_space_group_name_Hall '-P 2ybc'
_symmetry_space_group_name_H-M 'P 1 21/c 1'
_atom_sites_solution_hydrogens geom
_atom_sites_solution_primary direct
_atom_sites_solution_secondary difmap
_audit_creation_method SHELXL-97
_cell_angle_alpha 90.00
_cell_angle_beta 98.852(2)
_cell_angle_gamma 90.00
_cell_formula_units_Z 4
_cell_length_a 8.6242(5)
_cell_length_b 14.4623(8)
_cell_length_c 17.4482(10)
_cell_measurement_reflns_used 8768
_cell_measurement_temperature 100(2)
_cell_measurement_theta_max 26.58
_cell_measurement_theta_min 2.36
_cell_volume 2150.3(2)
_computing_cell_refinement 'Saint+ ver. 7.68A (Bruker AXS)'
_computing_data_collection 'APEX2 ver. 2010.3 (Bruker AXS)'
_computing_data_reduction 'Saint+ ver. 7.68A (Bruker AXS)'
_computing_molecular_graphics 'XP ver. 5.1 (Bruker AXS, 1998)'
_computing_publication_material 'SHELXL-97 (Sheldrick, 2008)'
_computing_structure_refinement 'SHELXL-97 (Sheldrick, 1997)'
_computing_structure_solution 'SHELXS-97 (Sheldrick, 1990)'
_diffrn_ambient_temperature 100(2)
_diffrn_detector_area_resol_mean 8.333
_diffrn_measured_fraction_theta_full 1.000
_diffrn_measured_fraction_theta_max 1.000
_diffrn_measurement_device_type 'Bruker X8-APEX II'
_diffrn_measurement_method '\f and \w scans'
_diffrn_radiation_monochromator 'multi-layer mirror'
_diffrn_radiation_source 'rotating anode'
_diffrn_radiation_type MoK\a
_diffrn_radiation_wavelength 0.71073
_diffrn_reflns_av_R_equivalents 0.0399
_diffrn_reflns_av_sigmaI/netI 0.0258
_diffrn_reflns_limit_h_max 10
_diffrn_reflns_limit_h_min -10
_diffrn_reflns_limit_k_max 18
_diffrn_reflns_limit_k_min -18
_diffrn_reflns_limit_l_max 21
_diffrn_reflns_limit_l_min -21
_diffrn_reflns_number 32196
_diffrn_reflns_theta_full 26.00
_diffrn_reflns_theta_max 26.37
_diffrn_reflns_theta_min 1.84
_exptl_absorpt_coefficient_mu 2.572
_exptl_absorpt_correction_T_max 0.7454
_exptl_absorpt_correction_T_min 0.6149
_exptl_absorpt_correction_type multi-scan
_exptl_absorpt_process_details 'Sadabs 2008/1 (Bruker 2008)'
_exptl_crystal_colour colourless
_exptl_crystal_density_diffrn 1.832
_exptl_crystal_density_method 'not measured'
_exptl_crystal_description needle
_exptl_crystal_F_000 1184
_exptl_crystal_size_max 0.26
_exptl_crystal_size_mid 0.09
_exptl_crystal_size_min 0.04
_refine_diff_density_max 0.649
_refine_diff_density_min -0.473
_refine_diff_density_rms 0.074
_refine_ls_extinction_method none
_refine_ls_goodness_of_fit_ref 1.018
_refine_ls_hydrogen_treatment constr
_refine_ls_matrix_type full
_refine_ls_number_parameters 257
_refine_ls_number_reflns 4394
_refine_ls_number_restraints 0
_refine_ls_restrained_S_all 1.018
_refine_ls_R_factor_all 0.0332
_refine_ls_R_factor_gt 0.0254
_refine_ls_shift/su_max 0.002
_refine_ls_shift/su_mean 0.000
_refine_ls_structure_factor_coef Fsqd
_refine_ls_weighting_details 'calc w=1/[\s^2^(Fo^2^)+(0.0298P)^2^+1.5009P] where P=(Fo^2^+2Fc^2^)/3'
_refine_ls_weighting_scheme calc
_refine_ls_wR_factor_gt 0.0577
_refine_ls_wR_factor_ref 0.0610
_reflns_number_gt 3796
_reflns_number_total 4394
_reflns_threshold_expression >2sigma(I)
_cod_data_source_file c4sc01539h2.cif
_cod_data_source_block 2e
_cod_depositor_comments
;
The following automatic conversions were performed:

'_symmetry_cell_setting' value 'Monoclinic' changed to 'monoclinic'
according to
/usr/data/users/saulius/crontab/automatic-downloads/rss-feeds/RSC/lib/dictionaries/cif_core.dic
dictionary named 'cif_core.dic' version 2.4.2 from 2011-04-26.

Automatic conversion script
Id: cif_fix_values 2281 2013-09-26 08:29:07Z andrius 

 Adding full bibliography for 1517166--1517175.cif.
;
_cod_original_sg_symbol_H-M P2(1)/c
_cod_database_code 1517172

loop_
_symmetry_equiv_pos_as_xyz
'x, y, z'
'-x, y+1/2, -z+1/2'
'-x, -y, -z'
'x, -y-1/2, z-1/2'

loop_
_atom_site_label
_atom_site_type_symbol
_atom_site_fract_x
_atom_site_fract_y
_atom_site_fract_z
_atom_site_U_iso_or_equiv
_atom_site_adp_type
_atom_site_occupancy
_atom_site_symmetry_multiplicity
_atom_site_calc_flag
_atom_site_refinement_flags
Ga1 Ga 0.41548(3) 0.041554(16) 0.721583(13) 0.01365(7) Uani 1 1 d .
Cl1 Cl 0.38603(7) 0.00163(4) 0.84210(3) 0.02238(13) Uani 1 1 d .
O1 O 0.3615(2) 0.25314(12) 0.84274(10) 0.0276(4) Uani 1 1 d .
N1 N 0.0879(2) 0.13179(12) 0.53260(10) 0.0154(4) Uani 1 1 d .
C1 C 0.3345(3) 0.22973(16) 0.78030(13) 0.0185(5) Uani 1 1 d .
Fe1 Fe 0.29348(4) 0.19001(2) 0.681765(17) 0.01267(8) Uani 1 1 d .
C2 C 0.1377(3) 0.11955(16) 0.70670(13) 0.0172(5) Uani 1 1 d .
N2 N 0.3302(2) 0.11559(12) 0.52061(10) 0.0158(4) Uani 1 1 d .
Cl2 Cl 0.31548(7) -0.07785(4) 0.64709(3) 0.01956(13) Uani 1 1 d .
O2 O 0.0444(2) 0.07222(12) 0.72502(10) 0.0253(4) Uani 1 1 d .
O3 O 0.6175(2) 0.24922(12) 0.67615(11) 0.0287(4) Uani 1 1 d .
Cl3 Cl 0.67239(7) 0.02195(4) 0.72393(3) 0.02194(13) Uani 1 1 d .
C3 C 0.2358(3) 0.14349(14) 0.57212(12) 0.0143(5) Uani 1 1 d .
N3 N 0.2144(2) 0.36602(12) 0.58700(10) 0.0150(4) Uani 1 1 d .
N4 N 0.0674(2) 0.35320(12) 0.67429(10) 0.0156(4) Uani 1 1 d .
C4 C 0.0923(3) 0.09690(15) 0.45924(13) 0.0205(5) Uani 1 1 d .
H4 H 0.0044 0.0826 0.4212 0.025 Uiso 1 1 calc R
C5 C 0.2415(3) 0.08705(16) 0.45177(13) 0.0203(5) Uani 1 1 d .
H5 H 0.2807 0.0645 0.4073 0.024 Uiso 1 1 calc R
C7 C 0.5008(3) 0.11845(16) 0.53059(14) 0.0209(5) Uani 1 1 d .
H7A H 0.5357 0.1828 0.5293 0.031 Uiso 1 1 calc R
H7B H 0.5375 0.0838 0.4886 0.031 Uiso 1 1 calc R
H7C H 0.5439 0.0907 0.5806 0.031 Uiso 1 1 calc R
C6 C -0.0616(3) 0.15508(16) 0.55746(13) 0.0178(5) Uani 1 1 d .
H6A H -0.0933 0.1048 0.5894 0.027 Uiso 1 1 calc R
H6B H -0.1418 0.1638 0.5118 0.027 Uiso 1 1 calc R
H6C H -0.0498 0.2123 0.5879 0.027 Uiso 1 1 calc R
C9 C 0.1863(3) 0.31010(15) 0.64585(12) 0.0143(5) Uani 1 1 d .
C8 C 0.4905(3) 0.22590(16) 0.67347(13) 0.0183(5) Uani 1 1 d .
C10 C 0.1162(3) 0.44127(15) 0.57974(13) 0.0191(5) Uani 1 1 d .
H10 H 0.1143 0.4898 0.5429 0.023 Uiso 1 1 calc R
Cl10 Cl 0.69534(8) 0.35383(5) 0.48373(4) 0.03276(16) Uani 1 1 d .
C11 C 0.0236(3) 0.43351(15) 0.63432(13) 0.0185(5) Uani 1 1 d .
H11 H -0.0566 0.4752 0.6437 0.022 Uiso 1 1 calc R
Cl11 Cl 0.95825(8) 0.31794(4) 0.40076(4) 0.02906(15) Uani 1 1 d .
C12 C 0.3314(3) 0.35342(16) 0.53597(13) 0.0210(5) Uani 1 1 d .
H12A H 0.4363 0.3519 0.5669 0.032 Uiso 1 1 calc R
H12B H 0.3249 0.4048 0.4990 0.032 Uiso 1 1 calc R
H12C H 0.3116 0.2950 0.5076 0.032 Uiso 1 1 calc R
C13 C -0.0051(3) 0.32380(17) 0.74032(13) 0.0215(5) Uani 1 1 d .
H13A H -0.0371 0.2589 0.7337 0.032 Uiso 1 1 calc R
H13B H -0.0975 0.3622 0.7437 0.032 Uiso 1 1 calc R
H13C H 0.0704 0.3305 0.7881 0.032 Uiso 1 1 calc R
C20 C 0.7515(3) 0.33071(18) 0.39265(15) 0.0311(6) Uani 1 1 d .
H20A H 0.7165 0.3820 0.3565 0.037 Uiso 1 1 calc R
H20B H 0.6996 0.2733 0.3710 0.037 Uiso 1 1 calc R

loop_
_atom_site_aniso_label
_atom_site_aniso_U_11
_atom_site_aniso_U_22
_atom_site_aniso_U_33
_atom_site_aniso_U_23
_atom_site_aniso_U_13
_atom_site_aniso_U_12
Ga1 0.01303(13) 0.01498(13) 0.01270(13) 0.00008(9) 0.00118(9) 0.00207(10)
Cl1 0.0262(3) 0.0256(3) 0.0154(3) 0.0045(2) 0.0034(2) 0.0026(3)
O1 0.0329(11) 0.0298(10) 0.0191(9) -0.0058(7) 0.0010(7) 0.0020(8)
N1 0.0174(10) 0.0136(9) 0.0151(9) -0.0002(7) 0.0020(7) 0.0016(8)
C1 0.0156(12) 0.0176(11) 0.0223(13) 0.0009(9) 0.0032(9) 0.0019(10)
Fe1 0.01201(17) 0.01340(16) 0.01285(16) 0.00011(11) 0.00267(12) 0.00020(13)
C2 0.0152(12) 0.0212(12) 0.0148(11) 0.0034(9) 0.0009(9) 0.0043(10)
N2 0.0188(10) 0.0139(9) 0.0158(10) 0.0015(7) 0.0064(7) 0.0019(8)
Cl2 0.0225(3) 0.0165(3) 0.0195(3) -0.0025(2) 0.0027(2) -0.0024(2)
O2 0.0185(10) 0.0298(10) 0.0282(10) 0.0107(7) 0.0053(7) -0.0015(8)
O3 0.0189(10) 0.0275(10) 0.0404(11) -0.0050(8) 0.0069(8) -0.0048(8)
Cl3 0.0135(3) 0.0319(3) 0.0197(3) -0.0036(2) 0.0001(2) 0.0059(2)
C3 0.0152(12) 0.0115(10) 0.0167(11) 0.0025(8) 0.0043(8) 0.0001(9)
N3 0.0168(10) 0.0129(9) 0.0151(9) 0.0000(7) 0.0021(7) -0.0003(8)
N4 0.0155(10) 0.0155(9) 0.0154(9) -0.0022(7) 0.0015(7) 0.0004(8)
C4 0.0282(14) 0.0166(11) 0.0156(12) -0.0016(9) -0.0004(9) 0.0024(10)
C5 0.0316(15) 0.0175(11) 0.0118(11) 0.0007(9) 0.0036(9) 0.0043(11)
C7 0.0198(13) 0.0219(12) 0.0235(13) -0.0005(9) 0.0114(10) 0.0017(10)
C6 0.0111(11) 0.0201(11) 0.0215(12) -0.0016(9) -0.0002(9) -0.0001(10)
C9 0.0144(12) 0.0151(11) 0.0129(11) -0.0021(8) 0.0010(8) -0.0010(9)
C8 0.0187(13) 0.0181(11) 0.0182(12) -0.0027(9) 0.0035(9) 0.0007(10)
C10 0.0242(13) 0.0137(11) 0.0176(12) 0.0000(9) -0.0021(9) 0.0011(10)
Cl10 0.0263(4) 0.0306(3) 0.0436(4) 0.0102(3) 0.0125(3) 0.0015(3)
C11 0.0188(13) 0.0151(11) 0.0198(12) -0.0027(9) -0.0027(9) 0.0050(10)
Cl11 0.0398(4) 0.0235(3) 0.0263(3) 0.0010(2) 0.0128(3) 0.0055(3)
C12 0.0249(14) 0.0199(12) 0.0202(12) 0.0038(9) 0.0090(10) -0.0001(10)
C13 0.0212(13) 0.0243(12) 0.0207(12) -0.0012(9) 0.0089(9) 0.0045(11)
C20 0.0353(16) 0.0262(13) 0.0280(14) 0.0018(11) -0.0074(11) -0.0017(12)

loop_
_atom_type_symbol
_atom_type_description
_atom_type_scat_dispersion_real
_atom_type_scat_dispersion_imag
_atom_type_scat_source
C C 0.0033 0.0016 'International Tables Vol C Tables 4.2.6.8 and 6.1.1.4'
H H 0.0000 0.0000 'International Tables Vol C Tables 4.2.6.8 and 6.1.1.4'
N N 0.0061 0.0033 'International Tables Vol C Tables 4.2.6.8 and 6.1.1.4'
O O 0.0106 0.0060 'International Tables Vol C Tables 4.2.6.8 and 6.1.1.4'
Cl Cl 0.1484 0.1585 'International Tables Vol C Tables 4.2.6.8 and 6.1.1.4'
Fe Fe 0.3463 0.8444 'International Tables Vol C Tables 4.2.6.8 and 6.1.1.4'
Ga Ga 0.2307 1.6083 'International Tables Vol C Tables 4.2.6.8 and 6.1.1.4'

loop_
_geom_angle_atom_site_label_1
_geom_angle_atom_site_label_2
_geom_angle_atom_site_label_3
_geom_angle
Cl3 Ga1 Cl1 101.93(2)
Cl3 Ga1 Cl2 101.80(2)
Cl1 Ga1 Cl2 104.85(2)
Cl3 Ga1 Fe1 120.03(2)
Cl1 Ga1 Fe1 112.86(2)
Cl2 Ga1 Fe1 113.560(19)
C3 N1 C4 110.91(19)
C3 N1 C6 128.35(18)
C4 N1 C6 120.68(18)
O1 C1 Fe1 178.7(2)
C2 Fe1 C1 89.66(10)
C2 Fe1 C8 159.01(10)
C1 Fe1 C8 86.30(10)
C2 Fe1 C3 87.48(10)
C1 Fe1 C3 176.94(10)
C8 Fe1 C3 96.76(10)
C2 Fe1 C9 103.88(10)
C1 Fe1 C9 92.02(9)
C8 Fe1 C9 96.85(10)
C3 Fe1 C9 87.61(8)
C2 Fe1 Ga1 74.78(7)
C1 Fe1 Ga1 89.78(7)
C8 Fe1 Ga1 84.60(7)
C3 Fe1 Ga1 90.52(6)
C9 Fe1 Ga1 177.75(6)
O2 C2 Fe1 176.5(2)
C3 N2 C5 110.74(19)
C3 N2 C7 127.43(19)
C5 N2 C7 121.74(19)
N2 C3 N1 103.69(18)
N2 C3 Fe1 129.74(16)
N1 C3 Fe1 126.57(16)
C9 N3 C10 111.23(19)
C9 N3 C12 127.53(19)
C10 N3 C12 121.24(19)
C9 N4 C11 111.48(19)
C9 N4 C13 126.55(19)
C11 N4 C13 121.9(2)
C5 C4 N1 107.3(2)
C5 C4 H4 126.4
N1 C4 H4 126.4
C4 C5 N2 107.4(2)
C4 C5 H5 126.3
N2 C5 H5 126.3
N2 C7 H7A 109.5
N2 C7 H7B 109.5
H7A C7 H7B 109.5
N2 C7 H7C 109.5
H7A C7 H7C 109.5
H7B C7 H7C 109.5
N1 C6 H6A 109.5
N1 C6 H6B 109.5
H6A C6 H6B 109.5
N1 C6 H6C 109.5
H6A C6 H6C 109.5
H6B C6 H6C 109.5
N4 C9 N3 103.64(18)
N4 C9 Fe1 128.06(16)
N3 C9 Fe1 128.30(17)
O3 C8 Fe1 173.1(2)
C11 C10 N3 107.2(2)
C11 C10 H10 126.4
N3 C10 H10 126.4
C10 C11 N4 106.5(2)
C10 C11 H11 126.8
N4 C11 H11 126.8
N3 C12 H12A 109.5
N3 C12 H12B 109.5
H12A C12 H12B 109.5
N3 C12 H12C 109.5
H12A C12 H12C 109.5
H12B C12 H12C 109.5
N4 C13 H13A 109.5
N4 C13 H13B 109.5
H13A C13 H13B 109.5
N4 C13 H13C 109.5
H13A C13 H13C 109.5
H13B C13 H13C 109.5
Cl10 C20 Cl11 111.07(13)
Cl10 C20 H20A 109.4
Cl11 C20 H20A 109.4
Cl10 C20 H20B 109.4
Cl11 C20 H20B 109.4
H20A C20 H20B 108.0

loop_
_geom_bond_atom_site_label_1
_geom_bond_atom_site_label_2
_geom_bond_distance
Ga1 Cl3 2.2279(6)
Ga1 Cl1 2.2326(6)
Ga1 Cl2 2.2517(6)
Ga1 Fe1 2.4443(4)
O1 C1 1.130(3)
N1 C3 1.364(3)
N1 C4 1.382(3)
N1 C6 1.461(3)
C1 Fe1 1.795(2)
Fe1 C2 1.792(2)
Fe1 C8 1.803(2)
Fe1 C3 2.017(2)
Fe1 C9 2.021(2)
C2 O2 1.139(3)
N2 C3 1.363(3)
N2 C5 1.384(3)
N2 C7 1.455(3)
O3 C8 1.141(3)
N3 C9 1.358(3)
N3 C10 1.373(3)
N3 C12 1.456(3)
N4 C9 1.358(3)
N4 C11 1.377(3)
N4 C13 1.456(3)
C4 C5 1.320(3)
C4 H4 0.9500
C5 H5 0.9500
C7 H7A 0.9800
C7 H7B 0.9800
C7 H7C 0.9800
C6 H6A 0.9800
C6 H6B 0.9800
C6 H6C 0.9800
C10 C11 1.338(3)
C10 H10 0.9500
Cl10 C20 1.763(3)
C11 H11 0.9500
Cl11 C20 1.776(3)
C12 H12A 0.9800
C12 H12B 0.9800
C12 H12C 0.9800
C13 H13A 0.9800
C13 H13B 0.9800
C13 H13C 0.9800
C20 H20A 0.9900
C20 H20B 0.9900

loop_
_geom_torsion_atom_site_label_1
_geom_torsion_atom_site_label_2
_geom_torsion_atom_site_label_3
_geom_torsion_atom_site_label_4
_geom_torsion
Cl3 Ga1 Fe1 C2 -178.13(8)
Cl1 Ga1 Fe1 C2 -57.95(8)
Cl2 Ga1 Fe1 C2 61.22(8)
Cl3 Ga1 Fe1 C1 -88.43(8)
Cl1 Ga1 Fe1 C1 31.76(8)
Cl2 Ga1 Fe1 C1 150.93(8)
Cl3 Ga1 Fe1 C8 -2.12(7)
Cl1 Ga1 Fe1 C8 118.07(7)
Cl2 Ga1 Fe1 C8 -122.76(7)
Cl3 Ga1 Fe1 C3 94.62(7)
Cl1 Ga1 Fe1 C3 -145.19(7)
Cl2 Ga1 Fe1 C3 -26.03(7)
C5 N2 C3 N1 -0.4(2)
C7 N2 C3 N1 176.1(2)
C5 N2 C3 Fe1 178.83(16)
C7 N2 C3 Fe1 -4.6(3)
C4 N1 C3 N2 0.5(2)
C6 N1 C3 N2 -176.5(2)
C4 N1 C3 Fe1 -178.76(15)
C6 N1 C3 Fe1 4.3(3)
C2 Fe1 C3 N2 -137.4(2)
C8 Fe1 C3 N2 22.0(2)
C9 Fe1 C3 N2 118.6(2)
Ga1 Fe1 C3 N2 -62.67(19)
C2 Fe1 C3 N1 41.69(19)
C8 Fe1 C3 N1 -158.95(19)
C9 Fe1 C3 N1 -62.32(19)
Ga1 Fe1 C3 N1 116.43(18)
C3 N1 C4 C5 -0.4(3)
C6 N1 C4 C5 176.80(19)
N1 C4 C5 N2 0.2(3)
C3 N2 C5 C4 0.2(3)
C7 N2 C5 C4 -176.6(2)
C11 N4 C9 N3 -0.1(2)
C13 N4 C9 N3 -177.8(2)
C11 N4 C9 Fe1 -179.29(15)
C13 N4 C9 Fe1 3.1(3)
C10 N3 C9 N4 0.2(2)
C12 N3 C9 N4 179.81(19)
C10 N3 C9 Fe1 179.35(15)
C12 N3 C9 Fe1 -1.0(3)
C2 Fe1 C9 N4 36.8(2)
C1 Fe1 C9 N4 -53.3(2)
C8 Fe1 C9 N4 -139.85(19)
C3 Fe1 C9 N4 123.63(19)
C2 Fe1 C9 N3 -142.13(19)
C1 Fe1 C9 N3 127.7(2)
C8 Fe1 C9 N3 41.2(2)
C3 Fe1 C9 N3 -55.32(19)
C9 N3 C10 C11 -0.2(3)
C12 N3 C10 C11 -179.83(19)
N3 C10 C11 N4 0.1(2)
C9 N4 C11 C10 0.0(2)
C13 N4 C11 C10 177.8(2)
